data_3000610
loop_
_publ_author_name
'Sarang Srikanth'

_journal_name_full 'To be published'
_chemical_formula_sum 'Cl6 Cs2 Cu Sb'
_space_group_name_Hall 'P 1'
_space_group_name_H-M_alt 'P 1'
_cell_angle_alpha 60.00000000
_cell_angle_beta 60.00000000
_cell_angle_gamma 60.00000000
_cell_length_a 7.43151974
_cell_length_b 7.43151974
_cell_length_c 7.43151974
_cell_volume 290.214
_cod_database_code 3000610
_cod_hold_until_date 2026-01-25
_cod_depositor_requested_release_date 2026-01-25

loop_
_atom_site_label
_atom_site_fract_x
_atom_site_fract_y
_atom_site_fract_z
? ? ? ?
